data_8103859
loop_
_publ_author_name
'Arakcheeva, A.V.'
'Chapuis, G.'
'Meyer, M.'

_publ_section_title
;
 The LT phase of Cs3 Bi2 I9
;
_journal_name_full 'Zeitschrift fuer Kristallographie (149,1979-)'
_journal_page_first 199
_journal_page_last 205
_journal_volume 216
_journal_year 2001
_chemical_formula_sum 'Bi2 Cs3 I9'
_chemical_name_systematic 'Cs3 (Bi2 I9)'
_space_group_IT_number 15
_symmetry_space_group_name_Hall '-C 2yc'
_symmetry_space_group_name_H-M 'C 1 2/c 1'
_cell_angle_alpha 90
_cell_angle_beta 91
_cell_angle_gamma 90
_cell_formula_units_Z 4
_cell_length_a 8.346
_cell_length_b 14.472
_cell_length_c 21.1
_cell_volume 2548.140
_citation_journal_id_ASTM ZEKRDZ
_cod_data_source_file Arakcheeva_ZEKRDZ_2001_51.cif
_cod_data_source_block Bi2Cs3I9
_cod_original_cell_volume 2548.14
_cod_database_code 8103859

loop_
_symmetry_equiv_pos_as_xyz
x,y,z
-x,y,-z+1/2
-x,-y,-z
x,-y,z-1/2
x+1/2,y+1/2,z
-x+1/2,y+1/2,-z+1/2
-x+1/2,-y+1/2,-z
x+1/2,-y+1/2,z-1/2

loop_
_atom_site_label
_atom_site_type_symbol
_atom_site_fract_x
_atom_site_fract_y
_atom_site_fract_z
_atom_site_occupancy
_atom_site_U_iso_or_equiv
Cs1 Cs+1 0 0.0025 0.75 1 0.0
I3 I-1 0.0164 0.1624 0.9187 1 0.0
I5 I-1 0.232 0.4177 0.5732 1 0.0
Cs2 Cs+1 -0.0009 0.3327 0.07857 1 0.0
I1 I-1 0.2637 0.2485 0.7428 1 0.0
I2 I-1 0 0.5095 0.75 1 0.0
I4 I-1 0.2716 0.4247 0.9126 1 0.0
Bi1 Bi+3 0.4882 0.1657 0.155 1 0.0
